data_4508191
loop_
_publ_author_name
'Skobridis, Konstantinos'
'Theodorou, Vassiliki'
'Seichter, Wilhelm'
'Weber, Edwin'

_publ_section_title
;
 Host Polymorphs and Crystalline Host--Guest Complexes of
 3,3&#x2032;-Bis(9-hydroxy-9-fluorenyl)biphenyl
;
_journal_issue 9
_journal_name_full 'Crystal Growth &amp; Design'
_journal_page_first 3985
_journal_paper_doi 10.1021/cg400707s
_journal_volume 13
_journal_year 2013
_chemical_formula_moiety '2(C38 H26 O2), C2 H4 O2'
_chemical_formula_sum 'C78 H56 O6'
_chemical_formula_weight 1089.23
_chemical_name_systematic
; 
 ? 
;
_space_group_IT_number 15
_symmetry_cell_setting monoclinic
_symmetry_space_group_name_Hall '-C 2yc'
_symmetry_space_group_name_H-M 'C 1 2/c 1'
_atom_sites_solution_hydrogens geom
_atom_sites_solution_primary direct
_atom_sites_solution_secondary difmap
_audit_creation_method SHELXL-97
_cell_angle_alpha 90.00
_cell_angle_beta 94.682(1)
_cell_angle_gamma 90.00
_cell_formula_units_Z 8
_cell_length_a 40.6532(9)
_cell_length_b 12.2045(3)
_cell_length_c 22.8237(5)
_cell_measurement_reflns_used 7094
_cell_measurement_temperature 100(2)
_cell_measurement_theta_max 25.86
_cell_measurement_theta_min 2.47
_cell_volume 11286.2(4)
_computing_cell_refinement 'SAINT-NT (Sheldrick, 2008)'
_computing_data_collection 'Kappa APEX 2 (Bruker-AXS)'
_computing_data_reduction SAINT
_computing_molecular_graphics 'ORTEP-3 (Farrugia)'
_computing_publication_material SHELXTL
_computing_structure_refinement 'SHELXL-97 (Sheldrick, 2008)'
_computing_structure_solution 'SHELXS-97 (Sheldrick, 2008)'
_diffrn_ambient_temperature 100(2)
_diffrn_measured_fraction_theta_full 0.994
_diffrn_measured_fraction_theta_max 0.994
_diffrn_measurement_device_type 'CCD area detector'
_diffrn_measurement_method 'phi and omega scans'
_diffrn_radiation_monochromator graphite
_diffrn_radiation_source 'fine-focus sealed tube'
_diffrn_radiation_type MoK\a
_diffrn_radiation_wavelength 0.71073
_diffrn_reflns_av_R_equivalents 0.0484
_diffrn_reflns_av_sigmaI/netI 0.0772
_diffrn_reflns_limit_h_max 50
_diffrn_reflns_limit_h_min -50
_diffrn_reflns_limit_k_max 14
_diffrn_reflns_limit_k_min -15
_diffrn_reflns_limit_l_max 28
_diffrn_reflns_limit_l_min -28
_diffrn_reflns_number 41032
_diffrn_reflns_theta_full 26.20
_diffrn_reflns_theta_max 26.20
_diffrn_reflns_theta_min 1.01
_exptl_absorpt_coefficient_mu 0.080
_exptl_absorpt_correction_type none
_exptl_crystal_colour colourless
_exptl_crystal_density_diffrn 1.282
_exptl_crystal_density_method 'not measured'
_exptl_crystal_description needle
_exptl_crystal_F_000 4576
_exptl_crystal_size_max 0.50
_exptl_crystal_size_mid 0.14
_exptl_crystal_size_min 0.07
_refine_diff_density_max 0.311
_refine_diff_density_min -0.273
_refine_diff_density_rms 0.066
_refine_ls_extinction_method none
_refine_ls_goodness_of_fit_ref 1.023
_refine_ls_hydrogen_treatment constr
_refine_ls_matrix_type full
_refine_ls_number_parameters 763
_refine_ls_number_reflns 11270
_refine_ls_number_restraints 0
_refine_ls_restrained_S_all 1.023
_refine_ls_R_factor_all 0.1126
_refine_ls_R_factor_gt 0.0549
_refine_ls_shift/su_max 0.000
_refine_ls_shift/su_mean 0.000
_refine_ls_structure_factor_coef Fsqd
_refine_ls_weighting_details 'calc w=1/[\s^2^(Fo^2^)+(0.0794P)^2^+4.8707P] where P=(Fo^2^+2Fc^2^)/3'
_refine_ls_weighting_scheme calc
_refine_ls_wR_factor_gt 0.1260
_refine_ls_wR_factor_ref 0.1591
_reflns_number_gt 6836
_reflns_number_total 11270
_reflns_threshold_expression >2sigma(I)
_cod_data_source_file cg400707s_si_009.cif
_cod_data_source_block skob107new
_cod_original_sg_symbol_H-M 'C 2/c'
_cod_database_code 4508191

loop_
_symmetry_equiv_pos_as_xyz
'x, y, z'
'-x, y, -z+1/2'
'x+1/2, y+1/2, z'
'-x+1/2, y+1/2, -z+1/2'
'-x, -y, -z'
'x, -y, z-1/2'
'-x+1/2, -y+1/2, -z'
'x+1/2, -y+1/2, z-1/2'

loop_
_atom_site_label
_atom_site_type_symbol
_atom_site_fract_x
_atom_site_fract_y
_atom_site_fract_z
_atom_site_U_iso_or_equiv
_atom_site_adp_type
_atom_site_occupancy
_atom_site_symmetry_multiplicity
_atom_site_calc_flag
_atom_site_refinement_flags
O1 O 0.15970(4) -0.16209(15) 0.31812(7) 0.0253(4) Uani 1 1 d .
H1 H 0.1414 -0.1943 0.3153 0.038 Uiso 1 1 calc R
O2 O 0.09085(4) 0.19137(15) -0.06529(7) 0.0233(4) Uani 1 1 d .
H2 H 0.1065 0.2321 -0.0527 0.035 Uiso 1 1 calc R
C1 C 0.17082(5) -0.1351(2) 0.21474(10) 0.0185(5) Uani 1 1 d .
C2 C 0.15452(6) -0.2140(2) 0.18046(10) 0.0222(6) Uani 1 1 d .
H2A H 0.1343 -0.2440 0.1911 0.027 Uiso 1 1 calc R
C3 C 0.16828(6) -0.2490(2) 0.12999(11) 0.0242(6) Uani 1 1 d .
H3 H 0.1575 -0.3041 0.1060 0.029 Uiso 1 1 calc R
C4 C 0.19766(6) -0.2039(2) 0.11428(11) 0.0240(6) Uani 1 1 d .
H4 H 0.2068 -0.2285 0.0796 0.029 Uiso 1 1 calc R
C5 C 0.21383(6) -0.1240(2) 0.14813(10) 0.0217(6) Uani 1 1 d .
H5 H 0.2339 -0.0934 0.1371 0.026 Uiso 1 1 calc R
C6 C 0.20021(5) -0.0895(2) 0.19857(10) 0.0193(5) Uani 1 1 d .
C7 C 0.21150(6) -0.0066(2) 0.24251(10) 0.0200(6) Uani 1 1 d .
C8 C 0.23857(6) 0.0624(2) 0.24516(12) 0.0268(6) Uani 1 1 d .
H8 H 0.2534 0.0612 0.2151 0.032 Uiso 1 1 calc R
C9 C 0.24358(7) 0.1330(2) 0.29224(12) 0.0316(7) Uani 1 1 d .
H9 H 0.2620 0.1813 0.2945 0.038 Uiso 1 1 calc R
C10 C 0.22224(7) 0.1341(2) 0.33588(12) 0.0313(7) Uani 1 1 d .
H10 H 0.2264 0.1824 0.3683 0.038 Uiso 1 1 calc R
C11 C 0.19453(7) 0.0655(2) 0.33367(11) 0.0293(7) Uani 1 1 d .
H11 H 0.1797 0.0672 0.3638 0.035 Uiso 1 1 calc R
C12 C 0.18936(6) -0.0044(2) 0.28650(10) 0.0204(6) Uani 1 1 d .
C13 C 0.16061(6) -0.0832(2) 0.27155(10) 0.0209(6) Uani 1 1 d .
C14 C 0.12780(6) -0.0212(2) 0.26256(10) 0.0207(6) Uani 1 1 d .
C15 C 0.10662(6) -0.0140(2) 0.30728(10) 0.0237(6) Uani 1 1 d .
H15 H 0.1126 -0.0463 0.3445 0.028 Uiso 1 1 calc R
C16 C 0.07689(6) 0.0404(2) 0.29752(10) 0.0241(6) Uani 1 1 d .
H16 H 0.0620 0.0425 0.3276 0.029 Uiso 1 1 calc R
C17 C 0.06853(6) 0.0918(2) 0.24438(10) 0.0223(6) Uani 1 1 d .
H17 H 0.0480 0.1291 0.2383 0.027 Uiso 1 1 calc R
C18 C 0.08992(6) 0.0893(2) 0.19944(10) 0.0184(5) Uani 1 1 d .
C19 C 0.11933(6) 0.0310(2) 0.20955(10) 0.0195(6) Uani 1 1 d .
H19 H 0.1340 0.0269 0.1792 0.023 Uiso 1 1 calc R
C20 C 0.08156(5) 0.1477(2) 0.14363(10) 0.0173(5) Uani 1 1 d .
C21 C 0.06848(5) 0.2532(2) 0.14406(10) 0.0201(6) Uani 1 1 d .
H21 H 0.0649 0.2869 0.1805 0.024 Uiso 1 1 calc R
C22 C 0.06062(6) 0.3097(2) 0.09234(11) 0.0227(6) Uani 1 1 d .
H22 H 0.0515 0.3813 0.0934 0.027 Uiso 1 1 calc R
C23 C 0.06606(6) 0.2618(2) 0.03892(10) 0.0212(6) Uani 1 1 d .
H23 H 0.0602 0.3003 0.0034 0.025 Uiso 1 1 calc R
C24 C 0.08010(5) 0.1577(2) 0.03677(10) 0.0181(5) Uani 1 1 d .
C25 C 0.08740(5) 0.1013(2) 0.08928(10) 0.0178(5) Uani 1 1 d .
H25 H 0.0965 0.0298 0.0882 0.021 Uiso 1 1 calc R
C26 C 0.08605(6) 0.1076(2) -0.02292(10) 0.0190(5) Uani 1 1 d .
C27 C 0.05646(6) 0.0377(2) -0.04530(10) 0.0231(6) Uani 1 1 d .
C28 C 0.02425(6) 0.0711(3) -0.05996(11) 0.0299(7) Uani 1 1 d .
H28 H 0.0184 0.1462 -0.0576 0.036 Uiso 1 1 calc R
C29 C 0.00095(7) -0.0060(3) -0.07788(12) 0.0385(8) Uani 1 1 d .
H29 H -0.0212 0.0159 -0.0883 0.046 Uiso 1 1 calc R
C30 C 0.00950(7) -0.1149(3) -0.08084(12) 0.0412(8) Uani 1 1 d .
H30 H -0.0070 -0.1673 -0.0928 0.049 Uiso 1 1 calc R
C31 C 0.04173(7) -0.1500(3) -0.06676(11) 0.0350(7) Uani 1 1 d .
H31 H 0.0475 -0.2252 -0.0691 0.042 Uiso 1 1 calc R
C32 C 0.06540(6) -0.0710(2) -0.04910(10) 0.0258(6) Uani 1 1 d .
C33 C 0.10103(7) -0.0811(2) -0.03402(10) 0.0249(6) Uani 1 1 d .
C34 C 0.12192(7) -0.1707(2) -0.03468(11) 0.0342(7) Uani 1 1 d .
H34 H 0.1134 -0.2416 -0.0443 0.041 Uiso 1 1 calc R
C35 C 0.15545(8) -0.1548(3) -0.02093(12) 0.0376(7) Uani 1 1 d .
H35 H 0.1701 -0.2154 -0.0211 0.045 Uiso 1 1 calc R
C36 C 0.16784(7) -0.0509(2) -0.00682(11) 0.0317(7) Uani 1 1 d .
H36 H 0.1909 -0.0413 0.0019 0.038 Uiso 1 1 calc R
C37 C 0.14707(6) 0.0386(2) -0.00535(10) 0.0253(6) Uani 1 1 d .
H37 H 0.1555 0.1092 0.0050 0.030 Uiso 1 1 calc R
C38 C 0.11367(6) 0.0225(2) -0.01940(10) 0.0203(6) Uani 1 1 d .
O1A O 0.14490(4) 0.67876(14) 0.46709(7) 0.0210(4) Uani 1 1 d .
H1A H 0.1628 0.7079 0.4595 0.032 Uiso 1 1 calc R
O2A O 0.10171(4) 0.29171(15) 0.82472(7) 0.0279(4) Uani 1 1 d .
H2A1 H 0.0883 0.2792 0.8500 0.042 Uiso 1 1 calc R
C1A C 0.16820(5) 0.6278(2) 0.56629(10) 0.0174(5) Uani 1 1 d .
C2A C 0.15749(6) 0.7059(2) 0.60406(10) 0.0216(6) Uani 1 1 d .
H2A2 H 0.1369 0.7419 0.5956 0.026 Uiso 1 1 calc R
C3A C 0.17725(6) 0.7311(2) 0.65455(10) 0.0233(6) Uani 1 1 d .
H3A H 0.1704 0.7856 0.6806 0.028 Uiso 1 1 calc R
C4A C 0.20729(6) 0.6764(2) 0.66736(10) 0.0230(6) Uani 1 1 d .
H4A H 0.2205 0.6938 0.7024 0.028 Uiso 1 1 calc R
C5A C 0.21803(6) 0.5977(2) 0.62994(10) 0.0218(6) Uani 1 1 d .
H5A H 0.2384 0.5606 0.6389 0.026 Uiso 1 1 calc R
C6A C 0.19829(6) 0.5740(2) 0.57866(10) 0.0187(5) Uani 1 1 d .
C7A C 0.20374(5) 0.4994(2) 0.52970(10) 0.0166(5) Uani 1 1 d .
C8A C 0.22963(6) 0.4294(2) 0.52035(11) 0.0219(6) Uani 1 1 d .
H8A H 0.2475 0.4202 0.5494 0.026 Uiso 1 1 calc R
C9A C 0.22877(6) 0.3727(2) 0.46726(10) 0.0225(6) Uani 1 1 d .
H9A H 0.2462 0.3236 0.4604 0.027 Uiso 1 1 calc R
C10A C 0.20300(6) 0.3864(2) 0.42417(10) 0.0217(6) Uani 1 1 d .
H10A H 0.2032 0.3482 0.3879 0.026 Uiso 1 1 calc R
C11A C 0.17677(6) 0.4558(2) 0.43367(10) 0.0209(6) Uani 1 1 d .
H11A H 0.1590 0.4652 0.4045 0.025 Uiso 1 1 calc R
C12A C 0.17737(6) 0.5105(2) 0.48664(10) 0.0174(5) Uani 1 1 d .
C13A C 0.15151(6) 0.5899(2) 0.50739(10) 0.0184(5) Uani 1 1 d .
C14A C 0.11907(6) 0.5284(2) 0.51175(10) 0.0181(5) Uani 1 1 d .
C15A C 0.09638(6) 0.5219(2) 0.46256(10) 0.0218(6) Uani 1 1 d .
H15A H 0.1010 0.5565 0.4269 0.026 Uiso 1 1 calc R
C16A C 0.06727(6) 0.4654(2) 0.46577(10) 0.0226(6) Uani 1 1 d .
H16A H 0.0515 0.4644 0.4327 0.027 Uiso 1 1 calc R
C17A C 0.06074(6) 0.4103(2) 0.51630(10) 0.0217(6) Uani 1 1 d .
H17A H 0.0407 0.3710 0.5177 0.026 Uiso 1 1 calc R
C18A C 0.08358(5) 0.4122(2) 0.56551(10) 0.0174(5) Uani 1 1 d .
C19A C 0.11244(5) 0.4737(2) 0.56269(10) 0.0174(5) Uani 1 1 d .
H19A H 0.1278 0.4781 0.5963 0.021 Uiso 1 1 calc R
C20A C 0.07712(5) 0.3504(2) 0.61959(10) 0.0184(5) Uani 1 1 d .
C21A C 0.06276(6) 0.2459(2) 0.61493(11) 0.0256(6) Uani 1 1 d .
H21A H 0.0568 0.2152 0.5773 0.031 Uiso 1 1 calc R
C22A C 0.05721(6) 0.1878(2) 0.66517(11) 0.0295(6) Uani 1 1 d .
H22A H 0.0473 0.1174 0.6618 0.035 Uiso 1 1 calc R
C23A C 0.06595(6) 0.2307(2) 0.72036(11) 0.0258(6) Uani 1 1 d .
H23A H 0.0620 0.1898 0.7545 0.031 Uiso 1 1 calc R
C24A C 0.08052(6) 0.3335(2) 0.72589(10) 0.0202(6) Uani 1 1 d .
C25A C 0.08560(5) 0.3932(2) 0.67528(10) 0.0183(5) Uani 1 1 d .
H25A H 0.0950 0.4643 0.6789 0.022 Uiso 1 1 calc R
C26A C 0.08955(6) 0.3805(2) 0.78742(10) 0.0218(6) Uani 1 1 d .
C27A C 0.05967(6) 0.4423(2) 0.80734(10) 0.0237(6) Uani 1 1 d .
C28A C 0.02899(6) 0.4012(3) 0.81777(10) 0.0355(8) Uani 1 1 d .
H28A H 0.0248 0.3246 0.8170 0.043 Uiso 1 1 calc R
C29A C 0.00409(7) 0.4770(3) 0.82961(12) 0.0438(9) Uani 1 1 d .
H29A H -0.0171 0.4516 0.8378 0.053 Uiso 1 1 calc R
C30A C 0.01067(7) 0.5885(3) 0.82933(12) 0.0422(9) Uani 1 1 d .
H30A H -0.0065 0.6386 0.8361 0.051 Uiso 1 1 calc R
C31A C 0.04131(7) 0.6286(3) 0.81952(10) 0.0356(7) Uani 1 1 d .
H31A H 0.0455 0.7052 0.8199 0.043 Uiso 1 1 calc R
C32A C 0.06589(6) 0.5541(2) 0.80910(10) 0.0261(6) Uani 1 1 d .
C33A C 0.10089(6) 0.5725(2) 0.79891(10) 0.0238(6) Uani 1 1 d .
C34A C 0.11987(7) 0.6674(2) 0.79982(11) 0.0290(6) Uani 1 1 d .
H34A H 0.1104 0.7365 0.8077 0.035 Uiso 1 1 calc R
C35A C 0.15272(7) 0.6591(2) 0.78907(10) 0.0296(7) Uani 1 1 d .
H35A H 0.1660 0.7233 0.7893 0.036 Uiso 1 1 calc R
C36A C 0.16660(6) 0.5585(2) 0.77796(11) 0.0266(6) Uani 1 1 d .
H36A H 0.1892 0.5546 0.7706 0.032 Uiso 1 1 calc R
C37A C 0.14809(6) 0.4637(2) 0.77744(10) 0.0225(6) Uani 1 1 d .
H37A H 0.1578 0.3947 0.7704 0.027 Uiso 1 1 calc R
C38A C 0.11500(6) 0.4715(2) 0.78748(10) 0.0199(6) Uani 1 1 d .
O1B O 0.20533(4) 0.75842(16) 0.44350(7) 0.0297(5) Uani 1 1 d .
O2B O 0.21447(4) 0.72062(16) 0.35073(7) 0.0290(5) Uani 1 1 d .
H2B H 0.1977 0.7601 0.3437 0.044 Uiso 1 1 calc R
C1B C 0.22225(6) 0.7169(2) 0.40836(11) 0.0233(6) Uani 1 1 d .
C2B C 0.25316(6) 0.6542(2) 0.42492(12) 0.0290(6) Uani 1 1 d .
H2B1 H 0.2659 0.6919 0.4571 0.044 Uiso 1 1 calc R
H2B2 H 0.2663 0.6493 0.3909 0.044 Uiso 1 1 calc R
H2B3 H 0.2475 0.5803 0.4376 0.044 Uiso 1 1 calc R

loop_
_atom_site_aniso_label
_atom_site_aniso_U_11
_atom_site_aniso_U_22
_atom_site_aniso_U_33
_atom_site_aniso_U_23
_atom_site_aniso_U_13
_atom_site_aniso_U_12
O1 0.0269(9) 0.0311(11) 0.0179(9) 0.0066(9) 0.0027(7) 0.0037(9)
O2 0.0247(9) 0.0280(11) 0.0171(8) 0.0050(8) 0.0006(7) -0.0068(8)
C1 0.0198(12) 0.0199(14) 0.0152(11) 0.0029(11) -0.0012(9) 0.0021(11)
C2 0.0231(13) 0.0213(14) 0.0226(13) 0.0022(12) 0.0039(10) -0.0035(12)
C3 0.0314(14) 0.0199(14) 0.0214(13) -0.0029(12) 0.0036(11) -0.0024(12)
C4 0.0265(13) 0.0264(15) 0.0198(13) -0.0016(12) 0.0055(11) 0.0006(12)
C5 0.0204(12) 0.0250(15) 0.0197(12) -0.0001(12) 0.0028(10) -0.0007(12)
C6 0.0182(12) 0.0198(14) 0.0191(12) 0.0024(12) -0.0028(10) 0.0020(11)
C7 0.0203(13) 0.0181(14) 0.0203(12) 0.0026(11) -0.0052(10) 0.0042(11)
C8 0.0281(14) 0.0239(15) 0.0269(14) 0.0022(13) -0.0065(11) 0.0006(12)
C9 0.0365(15) 0.0215(15) 0.0343(16) 0.0002(14) -0.0137(13) 0.0010(13)
C10 0.0425(16) 0.0204(15) 0.0279(15) -0.0074(13) -0.0166(13) 0.0094(14)
C11 0.0372(16) 0.0295(16) 0.0200(13) -0.0022(13) -0.0055(11) 0.0127(14)
C12 0.0267(13) 0.0168(14) 0.0162(12) 0.0005(11) -0.0078(10) 0.0067(11)
C13 0.0268(13) 0.0229(14) 0.0131(12) 0.0024(11) 0.0017(10) 0.0058(12)
C14 0.0222(13) 0.0239(15) 0.0159(12) -0.0015(12) 0.0011(10) 0.0018(11)
C15 0.0314(14) 0.0261(15) 0.0135(12) 0.0019(12) 0.0019(10) 0.0029(12)
C16 0.0315(14) 0.0265(15) 0.0152(12) -0.0012(12) 0.0076(10) 0.0040(13)
C17 0.0260(13) 0.0216(14) 0.0196(13) -0.0020(12) 0.0026(10) 0.0040(12)
C18 0.0234(13) 0.0173(14) 0.0144(12) -0.0034(11) 0.0022(9) -0.0005(11)
C19 0.0217(13) 0.0238(14) 0.0134(11) -0.0037(12) 0.0038(9) 0.0004(11)
C20 0.0170(12) 0.0189(14) 0.0161(12) 0.0022(11) 0.0019(9) -0.0027(11)
C21 0.0203(12) 0.0229(14) 0.0179(12) -0.0015(12) 0.0060(10) 0.0019(11)
C22 0.0225(13) 0.0202(14) 0.0263(13) 0.0039(12) 0.0068(11) 0.0042(11)
C23 0.0217(13) 0.0241(15) 0.0177(12) 0.0055(12) 0.0017(10) -0.0003(12)
C24 0.0150(11) 0.0218(14) 0.0175(12) 0.0019(12) 0.0017(9) -0.0024(11)
C25 0.0166(11) 0.0188(14) 0.0180(12) 0.0001(11) 0.0021(9) -0.0023(11)
C26 0.0246(13) 0.0193(14) 0.0135(11) 0.0047(11) 0.0036(10) -0.0048(11)
C27 0.0253(13) 0.0341(17) 0.0097(11) 0.0008(13) 0.0006(10) -0.0065(13)
C28 0.0276(14) 0.0418(18) 0.0200(13) 0.0041(14) -0.0006(11) -0.0108(14)
C29 0.0295(15) 0.059(2) 0.0254(14) 0.0132(16) -0.0071(12) -0.0156(16)
C30 0.0436(18) 0.055(2) 0.0231(15) 0.0092(16) -0.0067(13) -0.0305(17)
C31 0.0553(19) 0.0318(17) 0.0172(13) 0.0055(13) -0.0014(13) -0.0181(15)
C32 0.0366(15) 0.0303(16) 0.0104(12) 0.0026(12) 0.0007(11) -0.0110(13)
C33 0.0395(15) 0.0238(15) 0.0116(12) 0.0016(12) 0.0028(11) -0.0010(13)
C34 0.0541(19) 0.0271(17) 0.0213(14) -0.0046(13) 0.0021(13) 0.0026(15)
C35 0.0518(19) 0.0360(19) 0.0255(15) -0.0005(15) 0.0071(13) 0.0182(16)
C36 0.0324(15) 0.0404(19) 0.0231(14) 0.0016(14) 0.0074(11) 0.0075(14)
C37 0.0286(14) 0.0305(16) 0.0174(12) 0.0015(13) 0.0056(10) 0.0022(13)
C38 0.0252(13) 0.0258(15) 0.0103(11) 0.0007(12) 0.0039(10) -0.0022(12)
O1A 0.0204(9) 0.0230(10) 0.0202(9) 0.0072(8) 0.0046(7) 0.0029(8)
O2A 0.0297(10) 0.0360(12) 0.0184(9) 0.0093(9) 0.0045(7) 0.0023(9)
C1A 0.0203(12) 0.0186(14) 0.0140(11) 0.0022(11) 0.0045(9) -0.0014(11)
C2A 0.0238(13) 0.0216(14) 0.0198(13) 0.0015(12) 0.0052(10) 0.0022(11)
C3A 0.0323(14) 0.0211(15) 0.0173(13) -0.0035(12) 0.0069(11) -0.0049(12)
C4A 0.0271(14) 0.0247(15) 0.0170(12) 0.0031(12) 0.0009(10) -0.0048(12)
C5A 0.0211(12) 0.0234(15) 0.0209(13) 0.0047(12) 0.0016(10) -0.0015(12)
C6A 0.0211(12) 0.0183(14) 0.0174(12) 0.0038(11) 0.0050(10) 0.0001(11)
C7A 0.0185(12) 0.0153(13) 0.0164(12) 0.0038(11) 0.0047(9) 0.0002(10)
C8A 0.0232(13) 0.0227(15) 0.0205(13) 0.0083(12) 0.0052(10) 0.0022(12)
C9A 0.0229(13) 0.0220(14) 0.0238(13) 0.0032(12) 0.0095(10) 0.0083(12)
C10A 0.0295(13) 0.0201(14) 0.0164(12) -0.0014(12) 0.0069(10) 0.0026(12)
C11A 0.0210(13) 0.0228(15) 0.0190(12) -0.0002(12) 0.0021(10) 0.0023(12)
C12A 0.0197(12) 0.0173(13) 0.0155(12) 0.0052(11) 0.0041(9) 0.0030(11)
C13A 0.0226(12) 0.0191(14) 0.0138(12) 0.0033(11) 0.0026(9) 0.0035(11)
C14A 0.0187(12) 0.0206(14) 0.0155(12) -0.0035(11) 0.0036(9) 0.0041(11)
C15A 0.0250(13) 0.0262(15) 0.0147(12) -0.0006(12) 0.0043(10) 0.0039(12)
C16A 0.0247(13) 0.0275(15) 0.0150(12) 0.0007(12) -0.0028(10) 0.0013(12)
C17A 0.0224(13) 0.0252(15) 0.0174(12) -0.0031(12) 0.0008(10) 0.0007(12)
C18A 0.0210(12) 0.0188(14) 0.0126(11) -0.0024(11) 0.0023(9) 0.0046(11)
C19A 0.0167(12) 0.0207(14) 0.0146(11) -0.0009(11) -0.0004(9) 0.0047(11)
C20A 0.0176(12) 0.0204(14) 0.0172(12) -0.0002(12) 0.0014(9) 0.0006(11)
C21A 0.0317(14) 0.0256(15) 0.0188(13) -0.0048(13) -0.0019(11) -0.0075(13)
C22A 0.0359(15) 0.0273(16) 0.0244(14) -0.0002(13) -0.0028(12) -0.0095(13)
C23A 0.0285(14) 0.0273(16) 0.0217(13) 0.0069(13) 0.0034(11) -0.0042(12)
C24A 0.0177(12) 0.0254(15) 0.0178(12) -0.0016(12) 0.0038(10) -0.0012(11)
C25A 0.0179(12) 0.0191(14) 0.0179(12) -0.0011(11) 0.0023(9) -0.0015(11)
C26A 0.0208(12) 0.0307(16) 0.0139(12) 0.0026(12) 0.0025(10) 0.0009(12)
C27A 0.0207(13) 0.0394(18) 0.0109(11) -0.0005(13) 0.0010(9) 0.0013(13)
C28A 0.0291(15) 0.062(2) 0.0163(13) -0.0085(15) 0.0037(11) -0.0069(15)
C29A 0.0176(14) 0.096(3) 0.0182(13) -0.0074(19) 0.0035(11) -0.0001(17)
C30A 0.0344(17) 0.072(3) 0.0198(14) -0.0023(18) 0.0004(12) 0.0232(18)
C31A 0.0426(17) 0.049(2) 0.0153(13) 0.0032(14) 0.0025(12) 0.0194(16)
C32A 0.0297(14) 0.0379(18) 0.0106(12) 0.0019(13) 0.0010(10) 0.0086(13)
C33A 0.0316(14) 0.0324(16) 0.0073(11) -0.0006(12) 0.0003(10) 0.0018(13)
C34A 0.0462(17) 0.0230(15) 0.0170(13) 0.0002(12) -0.0019(12) 0.0015(14)
C35A 0.0392(16) 0.0326(17) 0.0162(13) 0.0033(13) -0.0019(11) -0.0106(14)
C36A 0.0249(13) 0.0368(17) 0.0181(13) 0.0033(13) 0.0020(10) -0.0057(13)
C37A 0.0257(13) 0.0286(15) 0.0133(12) 0.0000(12) 0.0025(10) -0.0002(12)
C38A 0.0233(13) 0.0279(15) 0.0082(11) -0.0008(12) -0.0009(9) -0.0027(12)
O1B 0.0268(9) 0.0366(12) 0.0265(10) -0.0008(9) 0.0078(8) -0.0001(9)
O2B 0.0270(10) 0.0365(12) 0.0234(10) 0.0026(9) 0.0016(8) 0.0065(9)
C1B 0.0251(13) 0.0215(15) 0.0237(13) 0.0048(13) 0.0041(11) -0.0057(12)
C2B 0.0279(14) 0.0274(16) 0.0319(15) 0.0065(14) 0.0033(12) 0.0009(13)

loop_
_atom_type_symbol
_atom_type_description
_atom_type_scat_dispersion_real
_atom_type_scat_dispersion_imag
_atom_type_scat_source
C C 0.0033 0.0016 'International Tables Vol C Tables 4.2.6.8 and 6.1.1.4'
H H 0.0000 0.0000 'International Tables Vol C Tables 4.2.6.8 and 6.1.1.4'
O O 0.0106 0.0060 'International Tables Vol C Tables 4.2.6.8 and 6.1.1.4'

loop_
_geom_angle_atom_site_label_1
_geom_angle_atom_site_label_2
_geom_angle_atom_site_label_3
_geom_angle
C13 O1 H1 109.5
C26 O2 H2 109.5
C2 C1 C6 120.8(2)
C2 C1 C13 128.3(2)
C6 C1 C13 110.9(2)
C1 C2 C3 118.6(2)
C1 C2 H2A 120.7
C3 C2 H2A 120.7
C2 C3 C4 120.4(2)
C2 C3 H3 119.8
C4 C3 H3 119.8
C5 C4 C3 121.1(2)
C5 C4 H4 119.4
C3 C4 H4 119.4
C4 C5 C6 118.5(2)
C4 C5 H5 120.7
C6 C5 H5 120.7
C5 C6 C1 120.5(2)
C5 C6 C7 130.8(2)
C1 C6 C7 108.7(2)
C8 C7 C12 120.8(2)
C8 C7 C6 130.6(2)
C12 C7 C6 108.6(2)
C9 C8 C7 118.7(3)
C9 C8 H8 120.6
C7 C8 H8 120.6
C10 C9 C8 120.6(3)
C10 C9 H9 119.7
C8 C9 H9 119.7
C9 C10 C11 121.5(3)
C9 C10 H10 119.3
C11 C10 H10 119.3
C12 C11 C10 118.0(2)
C12 C11 H11 121.0
C10 C11 H11 121.0
C11 C12 C7 120.4(2)
C11 C12 C13 129.0(2)
C7 C12 C13 110.6(2)
O1 C13 C12 108.76(18)
O1 C13 C1 112.0(2)
C12 C13 C1 101.19(18)
O1 C13 C14 110.80(18)
C12 C13 C14 111.1(2)
C1 C13 C14 112.57(19)
C19 C14 C15 119.1(2)
C19 C14 C13 119.7(2)
C15 C14 C13 121.2(2)
C16 C15 C14 119.9(2)
C16 C15 H15 120.0
C14 C15 H15 120.0
C15 C16 C17 120.6(2)
C15 C16 H16 119.7
C17 C16 H16 119.7
C16 C17 C18 120.7(2)
C16 C17 H17 119.6
C18 C17 H17 119.6
C19 C18 C17 117.7(2)
C19 C18 C20 121.6(2)
C17 C18 C20 120.7(2)
C14 C19 C18 121.9(2)
C14 C19 H19 119.1
C18 C19 H19 119.1
C21 C20 C25 118.2(2)
C21 C20 C18 120.1(2)
C25 C20 C18 121.7(2)
C22 C21 C20 121.1(2)
C22 C21 H21 119.4
C20 C21 H21 119.4
C21 C22 C23 119.9(2)
C21 C22 H22 120.0
C23 C22 H22 120.0
C22 C23 C24 120.7(2)
C22 C23 H23 119.7
C24 C23 H23 119.7
C25 C24 C23 118.6(2)
C25 C24 C26 122.1(2)
C23 C24 C26 119.3(2)
C24 C25 C20 121.5(2)
C24 C25 H25 119.2
C20 C25 H25 119.2
O2 C26 C38 112.42(18)
O2 C26 C27 108.65(19)
C38 C26 C27 101.2(2)
O2 C26 C24 110.8(2)
C38 C26 C24 113.20(19)
C27 C26 C24 110.06(18)
C32 C27 C28 121.0(3)
C32 C27 C26 110.7(2)
C28 C27 C26 128.3(3)
C29 C28 C27 119.0(3)
C29 C28 H28 120.5
C27 C28 H28 120.5
C28 C29 C30 120.4(3)
C28 C29 H29 119.8
C30 C29 H29 119.8
C29 C30 C31 121.5(3)
C29 C30 H30 119.3
C31 C30 H30 119.3
C30 C31 C32 117.9(3)
C30 C31 H31 121.0
C32 C31 H31 121.0
C27 C32 C31 120.1(3)
C27 C32 C33 109.0(2)
C31 C32 C33 130.8(3)
C34 C33 C38 120.3(3)
C34 C33 C32 131.2(3)
C38 C33 C32 108.5(2)
C33 C34 C35 118.6(3)
C33 C34 H34 120.7
C35 C34 H34 120.7
C34 C35 C36 120.6(3)
C34 C35 H35 119.7
C36 C35 H35 119.7
C37 C36 C35 121.0(3)
C37 C36 H36 119.5
C35 C36 H36 119.5
C36 C37 C38 118.1(3)
C36 C37 H37 120.9
C38 C37 H37 120.9
C37 C38 C33 121.4(2)
C37 C38 C26 128.2(2)
C33 C38 C26 110.4(2)
C13A O1A H1A 109.5
C26A O2A H2A1 109.5
C2A C1A C6A 121.0(2)
C2A C1A C13A 128.3(2)
C6A C1A C13A 110.7(2)
C1A C2A C3A 118.8(2)
C1A C2A H2A2 120.6
C3A C2A H2A2 120.6
C2A C3A C4A 120.3(2)
C2A C3A H3A 119.8
C4A C3A H3A 119.8
C5A C4A C3A 121.1(2)
C5A C4A H4A 119.4
C3A C4A H4A 119.4
C4A C5A C6A 118.3(2)
C4A C5A H5A 120.8
C6A C5A H5A 120.8
C5A C6A C1A 120.4(2)
C5A C6A C7A 130.8(2)
C1A C6A C7A 108.7(2)
C8A C7A C12A 119.9(2)
C8A C7A C6A 131.4(2)
C12A C7A C6A 108.6(2)
C7A C8A C9A 118.3(2)
C7A C8A H8A 120.8
C9A C8A H8A 120.8
C10A C9A C8A 121.4(2)
C10A C9A H9A 119.3
C8A C9A H9A 119.3
C9A C10A C11A 120.4(2)
C9A C10A H10A 119.8
C11A C10A H10A 119.8
C12A C11A C10A 118.2(2)
C12A C11A H11A 120.9
C10A C11A H11A 120.9
C11A C12A C7A 121.7(2)
C11A C12A C13A 127.8(2)
C7A C12A C13A 110.5(2)
O1A C13A C14A 107.20(18)
O1A C13A C1A 112.4(2)
C14A C13A C1A 114.56(18)
O1A C13A C12A 112.17(18)
C14A C13A C12A 109.1(2)
C1A C13A C12A 101.36(18)
C19A C14A C15A 119.1(2)
C19A C14A C13A 121.3(2)
C15A C14A C13A 119.5(2)
C16A C15A C14A 120.0(2)
C16A C15A H15A 120.0
C14A C15A H15A 120.0
C15A C16A C17A 120.9(2)
C15A C16A H16A 119.5
C17A C16A H16A 119.5
C16A C17A C18A 120.2(2)
C16A C17A H17A 119.9
C18A C17A H17A 119.9
C17A C18A C19A 118.5(2)
C17A C18A C20A 120.5(2)
C19A C18A C20A 121.0(2)
C14A C19A C18A 121.2(2)
C14A C19A H19A 119.4
C18A C19A H19A 119.4
C25A C20A C21A 118.7(2)
C25A C20A C18A 121.4(2)
C21A C20A C18A 119.9(2)
C22A C21A C20A 119.9(2)
C22A C21A H21A 120.0
C20A C21A H21A 120.0
C21A C22A C23A 120.9(3)
C21A C22A H22A 119.5
C23A C22A H22A 119.5
C22A C23A C24A 120.0(2)
C22A C23A H23A 120.0
C24A C23A H23A 120.0
C23A C24A C25A 119.2(2)
C23A C24A C26A 119.3(2)
C25A C24A C26A 121.5(2)
C20A C25A C24A 121.2(2)
C20A C25A H25A 119.4
C24A C25A H25A 119.4
O2A C26A C38A 110.41(19)
O2A C26A C27A 115.96(19)
C38A C26A C27A 101.3(2)
O2A C26A C24A 107.7(2)
C38A C26A C24A 112.76(19)
C27A C26A C24A 108.67(19)
C28A C27A C32A 121.1(3)
C28A C27A C26A 128.4(3)
C32A C27A C26A 110.2(2)
C27A C28A C29A 117.7(3)
C27A C28A H28A 121.1
C29A C28A H28A 121.1
C30A C29A C28A 120.0(3)
C30A C29A H29A 120.0
C28A C29A H29A 120.0
C31A C30A C29A 121.9(3)
C31A C30A H30A 119.1
C29A C30A H30A 119.1
C30A C31A C32A 118.0(3)
C30A C31A H31A 121.0
C32A C31A H31A 121.0
C31A C32A C27A 121.2(3)
C31A C32A C33A 130.2(3)
C27A C32A C33A 108.7(2)
C34A C33A C38A 120.2(2)
C34A C33A C32A 131.6(3)
C38A C33A C32A 108.2(2)
C35A C34A C33A 118.7(3)
C35A C34A H34A 120.7
C33A C34A H34A 120.7
C34A C35A C36A 120.8(3)
C34A C35A H35A 119.6
C36A C35A H35A 119.6
C37A C36A C35A 121.0(2)
C37A C36A H36A 119.5
C35A C36A H36A 119.5
C36A C37A C38A 118.5(3)
C36A C37A H37A 120.7
C38A C37A H37A 120.7
C37A C38A C33A 120.8(2)
C37A C38A C26A 128.4(2)
C33A C38A C26A 110.9(2)
C1B O2B H2B 109.5
O1B C1B O2B 122.7(2)
O1B C1B C2B 124.0(2)
O2B C1B C2B 113.3(2)
C1B C2B H2B1 109.5
C1B C2B H2B2 109.5
H2B1 C2B H2B2 109.5
C1B C2B H2B3 109.5
H2B1 C2B H2B3 109.5
H2B2 C2B H2B3 109.5

loop_
_geom_bond_atom_site_label_1
_geom_bond_atom_site_label_2
_geom_bond_distance
O1 C13 1.437(3)
O1 H1 0.8400
O2 C26 1.432(3)
O2 H2 0.8400
C1 C2 1.377(3)
C1 C6 1.395(3)
C1 C13 1.531(3)
C2 C3 1.388(3)
C2 H2A 0.9500
C3 C4 1.389(3)
C3 H3 0.9500
C4 C5 1.377(3)
C4 H4 0.9500
C5 C6 1.383(3)
C5 H5 0.9500
C6 C7 1.471(3)
C7 C8 1.383(3)
C7 C12 1.402(3)
C8 C9 1.379(4)
C8 H8 0.9500
C9 C10 1.373(4)
C9 H9 0.9500
C10 C11 1.401(4)
C10 H10 0.9500
C11 C12 1.376(3)
C11 H11 0.9500
C12 C13 1.530(4)
C13 C14 1.532(3)
C14 C19 1.386(3)
C14 C15 1.391(3)
C15 C16 1.381(3)
C15 H15 0.9500
C16 C17 1.383(3)
C16 H16 0.9500
C17 C18 1.398(3)
C17 H17 0.9500
C18 C19 1.394(3)
C18 C20 1.475(3)
C19 H19 0.9500
C20 C21 1.393(3)
C20 C25 1.401(3)
C21 C22 1.382(3)
C21 H21 0.9500
C22 C23 1.386(3)
C22 H22 0.9500
C23 C24 1.396(3)
C23 H23 0.9500
C24 C25 1.392(3)
C24 C26 1.531(3)
C25 H25 0.9500
C26 C38 1.527(3)
C26 C27 1.528(3)
C27 C32 1.381(4)
C27 C28 1.386(3)
C28 C29 1.374(4)
C28 H28 0.9500
C29 C30 1.377(4)
C29 H29 0.9500
C30 C31 1.391(4)
C30 H30 0.9500
C31 C32 1.398(4)
C31 H31 0.9500
C32 C33 1.466(4)
C33 C34 1.385(4)
C33 C38 1.395(4)
C34 C35 1.387(4)
C34 H34 0.9500
C35 C36 1.393(4)
C35 H35 0.9500
C36 C37 1.383(4)
C36 H36 0.9500
C37 C38 1.383(3)
C37 H37 0.9500
O1A C13A 1.433(3)
O1A H1A 0.8400
O2A C26A 1.440(3)
O2A H2A1 0.8400
C1A C2A 1.379(3)
C1A C6A 1.397(3)
C1A C13A 1.527(3)
C2A C3A 1.384(3)
C2A H2A2 0.9500
C3A C4A 1.401(4)
C3A H3A 0.9500
C4A C5A 1.379(3)
C4A H4A 0.9500
C5A C6A 1.394(3)
C5A H5A 0.9500
C6A C7A 1.472(3)
C7A C8A 1.386(3)
C7A C12A 1.401(3)
C8A C9A 1.393(3)
C8A H8A 0.9500
C9A C10A 1.387(3)
C9A H9A 0.9500
C10A C11A 1.392(3)
C10A H10A 0.9500
C11A C12A 1.380(3)
C11A H11A 0.9500
C12A C13A 1.533(3)
C13A C14A 1.527(3)
C14A C19A 1.386(3)
C14A C15A 1.396(3)
C15A C16A 1.377(3)
C15A H15A 0.9500
C16A C17A 1.379(3)
C16A H16A 0.9500
C17A C18A 1.398(3)
C17A H17A 0.9500
C18A C19A 1.399(3)
C18A C20A 1.488(3)
C19A H19A 0.9500
C20A C25A 1.391(3)
C20A C21A 1.403(3)
C21A C22A 1.382(4)
C21A H21A 0.9500
C22A C23A 1.384(3)
C22A H22A 0.9500
C23A C24A 1.388(4)
C23A H23A 0.9500
C24A C25A 1.395(3)
C24A C26A 1.534(3)
C25A H25A 0.9500
C26A C38A 1.518(3)
C26A C27A 1.530(3)
C27A C28A 1.383(3)
C27A C32A 1.388(4)
C28A C29A 1.414(4)
C28A H28A 0.9500
C29A C30A 1.387(5)
C29A H29A 0.9500
C30A C31A 1.374(4)
C30A H30A 0.9500
C31A C32A 1.386(4)
C31A H31A 0.9500
C32A C33A 1.477(3)
C33A C34A 1.391(4)
C33A C38A 1.393(4)
C34A C35A 1.381(4)
C34A H34A 0.9500
C35A C36A 1.384(4)
C35A H35A 0.9500
C36A C37A 1.379(4)
C36A H36A 0.9500
C37A C38A 1.386(3)
C37A H37A 0.9500
O1B C1B 1.210(3)
O2B C1B 1.328(3)
O2B H2B 0.8400
C1B C2B 1.493(4)
C2B H2B1 0.9800
C2B H2B2 0.9800
C2B H2B3 0.9800

loop_
_geom_torsion_atom_site_label_1
_geom_torsion_atom_site_label_2
_geom_torsion_atom_site_label_3
_geom_torsion_atom_site_label_4
_geom_torsion
C6 C1 C2 C3 1.3(4)
C13 C1 C2 C3 179.5(2)
C1 C2 C3 C4 -0.8(4)
C2 C3 C4 C5 0.1(4)
C3 C4 C5 C6 0.2(4)
C4 C5 C6 C1 0.3(4)
C4 C5 C6 C7 -179.6(2)
C2 C1 C6 C5 -1.0(4)
C13 C1 C6 C5 -179.5(2)
C2 C1 C6 C7 178.9(2)
C13 C1 C6 C7 0.4(3)
C5 C6 C7 C8 1.9(4)
C1 C6 C7 C8 -178.1(3)
C5 C6 C7 C12 -178.3(3)
C1 C6 C7 C12 1.8(3)
C12 C7 C8 C9 0.6(4)
C6 C7 C8 C9 -179.6(2)
C7 C8 C9 C10 0.5(4)
C8 C9 C10 C11 -1.1(4)
C9 C10 C11 C12 0.6(4)
C10 C11 C12 C7 0.5(4)
C10 C11 C12 C13 -176.8(2)
C8 C7 C12 C11 -1.1(4)
C6 C7 C12 C11 179.1(2)
C8 C7 C12 C13 176.6(2)
C6 C7 C12 C13 -3.2(3)
C11 C12 C13 O1 -61.3(3)
C7 C12 C13 O1 121.3(2)
C11 C12 C13 C1 -179.3(2)
C7 C12 C13 C1 3.2(3)
C11 C12 C13 C14 60.9(3)
C7 C12 C13 C14 -116.5(2)
C2 C1 C13 O1 63.8(3)
C6 C1 C13 O1 -117.8(2)
C2 C1 C13 C12 179.5(2)
C6 C1 C13 C12 -2.1(3)
C2 C1 C13 C14 -61.8(3)
C6 C1 C13 C14 116.6(2)
O1 C13 C14 C19 -159.1(2)
C12 C13 C14 C19 79.9(3)
C1 C13 C14 C19 -32.8(3)
O1 C13 C14 C15 22.6(3)
C12 C13 C14 C15 -98.4(3)
C1 C13 C14 C15 148.9(2)
C19 C14 C15 C16 3.1(4)
C13 C14 C15 C16 -178.6(2)
C14 C15 C16 C17 -2.7(4)
C15 C16 C17 C18 0.3(4)
C16 C17 C18 C19 1.8(4)
C16 C17 C18 C20 -177.6(2)
C15 C14 C19 C18 -1.0(4)
C13 C14 C19 C18 -179.3(2)
C17 C18 C19 C14 -1.4(4)
C20 C18 C19 C14 178.0(2)
C19 C18 C20 C21 -136.1(2)
C17 C18 C20 C21 43.3(3)
C19 C18 C20 C25 41.8(3)
C17 C18 C20 C25 -138.8(2)
C25 C20 C21 C22 1.7(3)
C18 C20 C21 C22 179.7(2)
C20 C21 C22 C23 -0.7(4)
C21 C22 C23 C24 -1.3(4)
C22 C23 C24 C25 2.3(3)
C22 C23 C24 C26 -179.5(2)
C23 C24 C25 C20 -1.3(3)
C26 C24 C25 C20 -179.4(2)
C21 C20 C25 C24 -0.7(3)
C18 C20 C25 C24 -178.7(2)
C25 C24 C26 O2 -154.3(2)
C23 C24 C26 O2 27.5(3)
C25 C24 C26 C38 -26.9(3)
C23 C24 C26 C38 154.9(2)
C25 C24 C26 C27 85.4(3)
C23 C24 C26 C27 -92.7(3)
O2 C26 C27 C32 122.8(2)
C38 C26 C27 C32 4.3(2)
C24 C26 C27 C32 -115.7(2)
O2 C26 C27 C28 -58.1(3)
C38 C26 C27 C28 -176.6(2)
C24 C26 C27 C28 63.4(3)
C32 C27 C28 C29 0.7(4)
C26 C27 C28 C29 -178.3(2)
C27 C28 C29 C30 0.4(4)
C28 C29 C30 C31 -0.9(4)
C29 C30 C31 C32 0.3(4)
C28 C27 C32 C31 -1.4(4)
C26 C27 C32 C31 177.8(2)
C28 C27 C32 C33 177.0(2)
C26 C27 C32 C33 -3.8(3)
C30 C31 C32 C27 0.8(4)
C30 C31 C32 C33 -177.2(2)
C27 C32 C33 C34 -175.7(3)
C31 C32 C33 C34 2.5(5)
C27 C32 C33 C38 1.6(3)
C31 C32 C33 C38 179.7(2)
C38 C33 C34 C35 -0.4(4)
C32 C33 C34 C35 176.6(2)
C33 C34 C35 C36 -0.1(4)
C34 C35 C36 C37 0.9(4)
C35 C36 C37 C38 -1.2(4)
C36 C37 C38 C33 0.7(3)
C36 C37 C38 C26 -177.9(2)
C34 C33 C38 C37 0.1(4)
C32 C33 C38 C37 -177.5(2)
C34 C33 C38 C26 178.9(2)
C32 C33 C38 C26 1.3(3)
O2 C26 C38 C37 59.7(3)
C27 C26 C38 C37 175.4(2)
C24 C26 C38 C37 -66.9(3)
O2 C26 C38 C33 -119.0(2)
C27 C26 C38 C33 -3.3(2)
C24 C26 C38 C33 114.4(2)
C6A C1A C2A C3A 0.5(4)
C13A C1A C2A C3A -177.5(2)
C1A C2A C3A C4A -1.2(4)
C2A C3A C4A C5A 0.8(4)
C3A C4A C5A C6A 0.3(4)
C4A C5A C6A C1A -0.9(4)
C4A C5A C6A C7A 176.7(2)
C2A C1A C6A C5A 0.5(4)
C13A C1A C6A C5A 178.8(2)
C2A C1A C6A C7A -177.6(2)
C13A C1A C6A C7A 0.7(3)
C5A C6A C7A C8A 1.3(4)
C1A C6A C7A C8A 179.2(2)
C5A C6A C7A C12A -176.0(2)
C1A C6A C7A C12A 1.8(3)
C12A C7A C8A C9A 0.9(4)
C6A C7A C8A C9A -176.2(2)
C7A C8A C9A C10A 0.8(4)
C8A C9A C10A C11A -1.6(4)
C9A C10A C11A C12A 0.5(4)
C10A C11A C12A C7A 1.3(4)
C10A C11A C12A C13A -179.5(2)
C8A C7A C12A C11A -2.0(4)
C6A C7A C12A C11A 175.7(2)
C8A C7A C12A C13A 178.7(2)
C6A C7A C12A C13A -3.6(3)
C2A C1A C13A O1A 55.5(3)
C6A C1A C13A O1A -122.6(2)
C2A C1A C13A C14A -67.2(3)
C6A C1A C13A C14A 114.7(2)
C2A C1A C13A C12A 175.5(2)
C6A C1A C13A C12A -2.7(3)
C11A C12A C13A O1A -55.3(3)
C7A C12A C13A O1A 123.9(2)
C11A C12A C13A C14A 63.3(3)
C7A C12A C13A C14A -117.4(2)
C11A C12A C13A C1A -175.5(2)
C7A C12A C13A C1A 3.8(3)
O1A C13A C14A C19A -150.4(2)
C1A C13A C14A C19A -24.9(3)
C12A C13A C14A C19A 87.9(3)
O1A C13A C14A C15A 33.2(3)
C1A C13A C14A C15A 158.7(2)
C12A C13A C14A C15A -88.5(3)
C19A C14A C15A C16A 2.6(4)
C13A C14A C15A C16A 179.1(2)
C14A C15A C16A C17A -3.1(4)
C15A C16A C17A C18A 0.8(4)
C16A C17A C18A C19A 2.0(4)
C16A C17A C18A C20A -178.3(2)
C15A C14A C19A C18A 0.2(4)
C13A C14A C19A C18A -176.2(2)
C17A C18A C19A C14A -2.5(4)
C20A C18A C19A C14A 177.8(2)
C17A C18A C20A C25A -141.4(2)
C19A C18A C20A C25A 38.3(3)
C17A C18A C20A C21A 39.8(3)
C19A C18A C20A C21A -140.5(2)
C25A C20A C21A C22A 0.2(4)
C18A C20A C21A C22A 179.0(2)
C20A C21A C22A C23A -0.7(4)
C21A C22A C23A C24A -0.1(4)
C22A C23A C24A C25A 1.2(4)
C22A C23A C24A C26A 179.1(2)
C21A C20A C25A C24A 1.0(3)
C18A C20A C25A C24A -177.8(2)
C23A C24A C25A C20A -1.7(3)
C26A C24A C25A C20A -179.5(2)
C23A C24A C26A O2A 38.3(3)
C25A C24A C26A O2A -143.9(2)
C23A C24A C26A C38A 160.4(2)
C25A C24A C26A C38A -21.8(3)
C23A C24A C26A C27A -88.1(3)
C25A C24A C26A C27A 89.7(3)
O2A C26A C27A C28A -57.8(3)
C38A C26A C27A C28A -177.3(2)
C24A C26A C27A C28A 63.7(3)
O2A C26A C27A C32A 127.9(2)
C38A C26A C27A C32A 8.3(2)
C24A C26A C27A C32A -110.6(2)
C32A C27A C28A C29A 0.7(4)
C26A C27A C28A C29A -173.1(2)
C27A C28A C29A C30A 1.3(4)
C28A C29A C30A C31A -2.0(4)
C29A C30A C31A C32A 0.7(4)
C30A C31A C32A C27A 1.3(4)
C30A C31A C32A C33A -178.1(2)
C28A C27A C32A C31A -2.1(4)
C26A C27A C32A C31A 172.8(2)
C28A C27A C32A C33A 177.5(2)
C26A C27A C32A C33A -7.7(3)
C31A C32A C33A C34A 4.0(4)
C27A C32A C33A C34A -175.6(2)
C31A C32A C33A C38A -176.9(2)
C27A C32A C33A C38A 3.6(3)
C38A C33A C34A C35A 0.2(4)
C32A C33A C34A C35A 179.2(2)
C33A C34A C35A C36A -0.4(4)
C34A C35A C36A C37A -0.1(4)
C35A C36A C37A C38A 0.9(4)
C36A C37A C38A C33A -1.1(3)
C36A C37A C38A C26A 178.1(2)
C34A C33A C38A C37A 0.6(3)
C32A C33A C38A C37A -178.7(2)
C34A C33A C38A C26A -178.8(2)
C32A C33A C38A C26A 2.0(3)
O2A C26A C38A C37A 51.2(3)
C27A C26A C38A C37A 174.6(2)
C24A C26A C38A C37A -69.4(3)
O2A C26A C38A C33A -129.5(2)
C27A C26A C38A C33A -6.1(2)
C24A C26A C38A C33A 109.9(2)
